data_4131496
loop_
_publ_author_name
'Hung, Chen-Hsun'
'Gandeepan, Parthasarathy'
'Cheng, Lin-Chieh'
'Chen, Liang-Yu'
'Cheng, Mu-Jeng'
'Cheng, Chien-Hong'

_publ_section_title
;
 Experimental and Theoretical Studies on Iron-Promoted Oxidative
 Annulation of Arylglyoxal with Alkyne: Unusual Addition and Migration on
 the Aryl Ring.
;
_journal_issue 47
_journal_name_full 'Journal of the American Chemical Society'
_journal_page_first 17015
_journal_page_last 17021
_journal_paper_doi 10.1021/jacs.7b05981
_journal_volume 139
_journal_year 2017
_chemical_formula_sum 'C24 H15 F3 O2'
_chemical_formula_weight 392.36
_space_group_crystal_system orthorhombic
_space_group_IT_number 60
_space_group_name_Hall '-P 2n 2ab'
_space_group_name_H-M_alt 'P b c n'
_atom_sites_solution_hydrogens geom
_audit_creation_method SHELXL-2014/6
_cell_angle_alpha 90
_cell_angle_beta 90
_cell_angle_gamma 90
_cell_formula_units_Z 8
_cell_length_a 28.482(8)
_cell_length_b 7.523(2)
_cell_length_c 17.072(5)
_cell_measurement_reflns_used 5905
_cell_measurement_temperature 100(2)
_cell_measurement_theta_max 24.9585
_cell_measurement_theta_min 2.3860
_cell_volume 3658.0(18)
_computing_cell_refinement 'SAINT V8.34A (Bruker AXS Inc., 2013)'
_computing_data_collection 'Bruker APEX2'
_computing_data_reduction 'SAINT V8.34A (Bruker AXS Inc., 2013)'
_computing_molecular_graphics 'Bruker SHELXTL'
_computing_publication_material 'Bruker SHELXTL'
_computing_structure_refinement 'SHELXL-2014/6 (Sheldrick, 2014)'
_diffrn_ambient_temperature 100(2)
_diffrn_detector_area_resol_mean 8.3333
_diffrn_measured_fraction_theta_full 1.000
_diffrn_measured_fraction_theta_max 0.998
_diffrn_measurement_device_type 'Bruker APEX-II CCD'
_diffrn_measurement_method '\f and \w scans'
_diffrn_radiation_type MoK\a
_diffrn_radiation_wavelength 0.71073
_diffrn_reflns_av_R_equivalents 0.0819
_diffrn_reflns_av_unetI/netI 0.0411
_diffrn_reflns_Laue_measured_fraction_full 1.000
_diffrn_reflns_Laue_measured_fraction_max 0.998
_diffrn_reflns_limit_h_max 35
_diffrn_reflns_limit_h_min -35
_diffrn_reflns_limit_k_max 9
_diffrn_reflns_limit_k_min -9
_diffrn_reflns_limit_l_max 9
_diffrn_reflns_limit_l_min -21
_diffrn_reflns_number 46983
_diffrn_reflns_point_group_measured_fraction_full 1.000
_diffrn_reflns_point_group_measured_fraction_max 0.998
_diffrn_reflns_theta_full 25.242
_diffrn_reflns_theta_max 26.666
_diffrn_reflns_theta_min 1.430
_exptl_absorpt_coefficient_mu 0.110
_exptl_absorpt_correction_T_max 0.9485
_exptl_absorpt_correction_T_min 0.8063
_exptl_absorpt_correction_type multi-scan
_exptl_absorpt_process_details 'SADABS V2014/4 (Bruker AXS Inc.)'
_exptl_crystal_colour Red
_exptl_crystal_density_diffrn 1.425
_exptl_crystal_density_meas ?
_exptl_crystal_density_method 'not measured'
_exptl_crystal_description Columnar
_exptl_crystal_F_000 1616
_exptl_crystal_size_max 0.15
_exptl_crystal_size_mid 0.05
_exptl_crystal_size_min 0.05
_refine_diff_density_max 0.376
_refine_diff_density_min -0.432
_refine_diff_density_rms 0.064
_refine_ls_extinction_method none
_refine_ls_goodness_of_fit_ref 1.068
_refine_ls_hydrogen_treatment constr
_refine_ls_matrix_type full
_refine_ls_number_parameters 263
_refine_ls_number_reflns 3854
_refine_ls_number_restraints 0
_refine_ls_restrained_S_all 1.068
_refine_ls_R_factor_all 0.0903
_refine_ls_R_factor_gt 0.0611
_refine_ls_shift/su_max 0.000
_refine_ls_shift/su_mean 0.000
_refine_ls_structure_factor_coef Fsqd
_refine_ls_weighting_details 'w=1/[\s^2^(Fo^2^)+(0.0620P)^2^+4.9001P] where P=(Fo^2^+2Fc^2^)/3'
_refine_ls_weighting_scheme calc
_refine_ls_wR_factor_gt 0.1407
_refine_ls_wR_factor_ref 0.1550
_reflns_Friedel_coverage 0.000
_reflns_number_gt 2799
_reflns_number_total 3854
_reflns_threshold_expression 'I > 2\s(I)'
_cod_data_source_file ja7b05981_si_005.cif
_cod_data_source_block 170250LT
_cod_depositor_comments
;
The following automatic conversions were performed:

data item '_exptl_crystal_density_meas' value 'not measured' was
changed to '?' -- the value is perceived as not measured.

Automatic conversion script
Id: cif_fix_values 6909 2019-04-08 15:41:33Z antanas 
;
_cod_original_cell_volume 3658.1(18)
_cod_database_code 4131496
_shelx_space_group_comment
;
The symmetry employed for this shelxl refinement is uniquely defined
by the following loop, which should always be used as a source of
symmetry information in preference to the above space-group names.
They are only intended as comments.
;
_shelxl_version_number 2014/6

loop_
_space_group_symop_operation_xyz
'x, y, z'
'x+1/2, -y+1/2, -z'
'-x, y, -z+1/2'
'-x+1/2, -y+1/2, z+1/2'
'-x, -y, -z'
'-x-1/2, y-1/2, z'
'x, -y, z-1/2'
'x-1/2, y-1/2, -z-1/2'

loop_
_atom_site_label
_atom_site_type_symbol
_atom_site_fract_x
_atom_site_fract_y
_atom_site_fract_z
_atom_site_U_iso_or_equiv
_atom_site_adp_type
_atom_site_occupancy
_atom_site_site_symmetry_order
_atom_site_calc_flag
_atom_site_refinement_flags_posn
_atom_site_refinement_flags_adp
F1 F 0.06082(8) 0.6218(3) 0.50802(13) 0.0538(6) Uani 1 1 d . .
F2 F 0.01366(6) 0.5409(2) 0.59656(15) 0.0527(6) Uani 1 1 d . .
F3 F 0.07727(8) 0.6766(2) 0.62647(15) 0.0600(7) Uani 1 1 d . .
O1 O 0.30727(6) 0.1615(2) 0.71520(11) 0.0208(4) Uani 1 1 d . .
O2 O 0.23586(6) 0.3046(2) 0.63071(11) 0.0216(4) Uani 1 1 d . .
C1 C 0.31706(9) -0.1148(4) 0.99458(17) 0.0269(6) Uani 1 1 d . .
H9 H 0.3430 -0.1731 0.9670 0.040 Uiso 1 1 calc R U
H1 H 0.3045 -0.1953 1.0345 0.040 Uiso 1 1 calc R U
H10 H 0.3285 -0.0059 1.0197 0.040 Uiso 1 1 calc R U
C2 C 0.27895(9) -0.0687(3) 0.93693(16) 0.0201(6) Uani 1 1 d . .
C3 C 0.23176(9) -0.0946(3) 0.95558(16) 0.0206(6) Uani 1 1 d . .
H11 H 0.2237 -0.1454 1.0047 0.025 Uiso 1 1 calc R U
C4 C 0.19650(9) -0.0474(3) 0.90371(15) 0.0188(5) Uani 1 1 d . .
H12 H 0.1647 -0.0669 0.9179 0.023 Uiso 1 1 calc R U
C5 C 0.20677(8) 0.0277(3) 0.83145(14) 0.0156(5) Uani 1 1 d . .
C6 C 0.16920(8) 0.0758(3) 0.77553(15) 0.0165(5) Uani 1 1 d . .
C7 C 0.17841(8) 0.1547(3) 0.70619(15) 0.0156(5) Uani 1 1 d . .
C8 C 0.14101(8) 0.1890(3) 0.64668(15) 0.0166(5) Uani 1 1 d . .
C9 C 0.11908(8) 0.3536(3) 0.64095(15) 0.0180(5) Uani 1 1 d . .
H2 H 0.1282 0.4483 0.6745 0.022 Uiso 1 1 calc R U
C10 C 0.08384(9) 0.3787(3) 0.58607(16) 0.0202(6) Uani 1 1 d . .
C11 C 0.05925(10) 0.5524(4) 0.58057(19) 0.0301(7) Uani 1 1 d . .
C12 C 0.11963(8) 0.0369(3) 0.79857(14) 0.0171(5) Uani 1 1 d . .
C13 C 0.10157(9) -0.1337(3) 0.79466(16) 0.0236(6) Uani 1 1 d . .
H7 H 0.1210 -0.2285 0.7774 0.028 Uiso 1 1 calc R U
C14 C 0.05539(10) -0.1677(4) 0.81567(18) 0.0297(7) Uani 1 1 d . .
H6 H 0.0433 -0.2852 0.8123 0.036 Uiso 1 1 calc R U
C15 C 0.02693(9) -0.0317(4) 0.84146(17) 0.0275(6) Uani 1 1 d . .
H5 H -0.0047 -0.0550 0.8557 0.033 Uiso 1 1 calc R U
C16 C 0.04461(9) 0.1386(4) 0.84648(18) 0.0284(6) Uani 1 1 d . .
H3 H 0.0251 0.2322 0.8648 0.034 Uiso 1 1 calc R U
C17 C 0.09049(9) 0.1740(4) 0.82499(16) 0.0233(6) Uani 1 1 d . .
H4 H 0.1023 0.2920 0.8282 0.028 Uiso 1 1 calc R U
C18 C 0.28954(9) 0.0058(3) 0.86453(15) 0.0184(5) Uani 1 1 d . .
H8 H 0.3215 0.0234 0.8504 0.022 Uiso 1 1 calc R U
C19 C 0.25441(8) 0.0550(3) 0.81254(14) 0.0158(5) Uani 1 1 d . .
C20 C 0.26708(8) 0.1410(3) 0.73767(15) 0.0153(5) Uani 1 1 d . .
C21 C 0.22666(8) 0.2085(3) 0.68598(15) 0.0161(5) Uani 1 1 d . .
C22 C 0.12768(9) 0.0523(3) 0.59680(16) 0.0220(6) Uani 1 1 d . .
H15 H 0.1425 -0.0604 0.6008 0.026 Uiso 1 1 calc R U
C23 C 0.09287(9) 0.0788(4) 0.54127(16) 0.0240(6) Uani 1 1 d . .
H14 H 0.0843 -0.0150 0.5069 0.029 Uiso 1 1 calc R U
C24 C 0.07049(9) 0.2422(3) 0.53578(16) 0.0219(6) Uani 1 1 d . .
H13 H 0.0464 0.2605 0.4982 0.026 Uiso 1 1 calc R U

loop_
_atom_site_aniso_label
_atom_site_aniso_U_11
_atom_site_aniso_U_22
_atom_site_aniso_U_33
_atom_site_aniso_U_23
_atom_site_aniso_U_13
_atom_site_aniso_U_12
F1 0.0721(14) 0.0392(11) 0.0501(13) 0.0199(10) -0.0075(11) 0.0128(10)
F2 0.0335(10) 0.0333(10) 0.0913(17) 0.0043(11) 0.0074(10) 0.0101(8)
F3 0.0706(14) 0.0222(9) 0.0872(17) -0.0099(10) -0.0467(13) 0.0110(9)
O1 0.0186(9) 0.0207(9) 0.0232(10) -0.0018(8) 0.0017(7) -0.0007(7)
O2 0.0251(9) 0.0202(9) 0.0194(9) 0.0021(8) 0.0012(7) -0.0016(7)
C1 0.0299(14) 0.0271(14) 0.0238(15) 0.0000(12) -0.0084(12) 0.0051(11)
C2 0.0282(13) 0.0132(11) 0.0187(13) -0.0044(11) -0.0070(11) 0.0037(10)
C3 0.0312(14) 0.0165(12) 0.0142(13) -0.0008(10) -0.0014(11) 0.0007(10)
C4 0.0236(13) 0.0149(11) 0.0178(13) -0.0006(10) -0.0009(11) 0.0003(9)
C5 0.0217(12) 0.0102(10) 0.0151(12) -0.0025(10) -0.0016(10) 0.0021(9)
C6 0.0218(12) 0.0113(11) 0.0164(13) -0.0030(10) -0.0007(10) -0.0001(9)
C7 0.0210(12) 0.0091(10) 0.0167(13) -0.0017(10) -0.0016(10) 0.0006(9)
C8 0.0174(11) 0.0171(12) 0.0153(12) 0.0021(10) 0.0015(10) -0.0012(9)
C9 0.0203(12) 0.0151(11) 0.0187(13) 0.0001(10) -0.0009(10) -0.0010(9)
C10 0.0204(12) 0.0199(12) 0.0203(13) 0.0054(11) -0.0013(10) -0.0027(10)
C11 0.0317(15) 0.0231(14) 0.0356(17) 0.0035(13) -0.0122(13) -0.0008(11)
C12 0.0182(12) 0.0208(12) 0.0122(12) 0.0012(10) -0.0019(10) 0.0004(10)
C13 0.0244(13) 0.0218(13) 0.0245(15) -0.0009(12) 0.0023(11) 0.0006(11)
C14 0.0282(15) 0.0306(15) 0.0301(16) 0.0001(13) 0.0016(12) -0.0083(12)
C15 0.0186(12) 0.0408(16) 0.0232(14) 0.0009(13) 0.0023(11) -0.0033(12)
C16 0.0225(13) 0.0350(15) 0.0276(16) -0.0043(13) 0.0033(12) 0.0069(12)
C17 0.0244(13) 0.0212(12) 0.0242(14) -0.0003(12) 0.0010(11) 0.0032(10)
C18 0.0200(12) 0.0148(11) 0.0203(14) -0.0030(11) -0.0039(10) 0.0020(10)
C19 0.0213(12) 0.0103(10) 0.0159(12) -0.0019(10) -0.0002(10) 0.0010(9)
C20 0.0205(12) 0.0086(10) 0.0167(13) -0.0058(10) -0.0008(10) -0.0005(9)
C21 0.0238(12) 0.0111(11) 0.0134(12) -0.0031(10) 0.0002(10) 0.0009(9)
C22 0.0255(13) 0.0178(12) 0.0228(14) -0.0028(11) -0.0015(11) 0.0014(10)
C23 0.0277(14) 0.0241(13) 0.0203(14) -0.0084(12) -0.0043(12) 0.0001(11)
C24 0.0219(13) 0.0256(14) 0.0180(13) 0.0045(11) -0.0036(11) -0.0006(11)

loop_
_atom_type_symbol
_atom_type_description
_atom_type_scat_dispersion_real
_atom_type_scat_dispersion_imag
_atom_type_scat_source
C C 0.0033 0.0016 'International Tables Vol C Tables 4.2.6.8 and 6.1.1.4'
H H 0.0000 0.0000 'International Tables Vol C Tables 4.2.6.8 and 6.1.1.4'
O O 0.0106 0.0060 'International Tables Vol C Tables 4.2.6.8 and 6.1.1.4'
F F 0.0171 0.0103 'International Tables Vol C Tables 4.2.6.8 and 6.1.1.4'

loop_
_geom_angle_atom_site_label_1
_geom_angle_atom_site_label_2
_geom_angle_atom_site_label_3
_geom_angle
C2 C1 H9 109.5
C2 C1 H1 109.5
H9 C1 H1 109.5
C2 C1 H10 109.5
H9 C1 H10 109.5
H1 C1 H10 109.5
C18 C2 C3 117.9(2)
C18 C2 C1 121.2(2)
C3 C2 C1 120.9(2)
C4 C3 C2 121.1(2)
C4 C3 H11 119.4
C2 C3 H11 119.4
C3 C4 C5 121.3(2)
C3 C4 H12 119.3
C5 C4 H12 119.3
C4 C5 C19 117.8(2)
C4 C5 C6 121.4(2)
C19 C5 C6 120.9(2)
C7 C6 C5 122.2(2)
C7 C6 C12 120.0(2)
C5 C6 C12 117.7(2)
C6 C7 C21 120.5(2)
C6 C7 C8 122.2(2)
C21 C7 C8 117.3(2)
C22 C8 C9 119.6(2)
C22 C8 C7 119.0(2)
C9 C8 C7 121.5(2)
C10 C9 C8 119.6(2)
C10 C9 H2 120.2
C8 C9 H2 120.2
C9 C10 C24 121.0(2)
C9 C10 C11 120.3(2)
C24 C10 C11 118.8(2)
F3 C11 F2 107.7(3)
F3 C11 F1 105.0(2)
F2 C11 F1 104.3(2)
F3 C11 C10 113.6(2)
F2 C11 C10 113.0(2)
F1 C11 C10 112.6(3)
C13 C12 C17 118.6(2)
C13 C12 C6 121.3(2)
C17 C12 C6 120.1(2)
C12 C13 C14 120.7(2)
C12 C13 H7 119.6
C14 C13 H7 119.6
C15 C14 C13 120.2(3)
C15 C14 H6 119.9
C13 C14 H6 119.9
C14 C15 C16 119.7(2)
C14 C15 H5 120.2
C16 C15 H5 120.2
C15 C16 C17 120.5(3)
C15 C16 H3 119.7
C17 C16 H3 119.7
C16 C17 C12 120.3(3)
C16 C17 H4 119.9
C12 C17 H4 119.9
C19 C18 C2 121.3(2)
C19 C18 H8 119.4
C2 C18 H8 119.4
C18 C19 C5 120.6(2)
C18 C19 C20 119.6(2)
C5 C19 C20 119.8(2)
O1 C20 C19 123.9(2)
O1 C20 C21 118.8(2)
C19 C20 C21 117.3(2)
O2 C21 C7 123.1(2)
O2 C21 C20 118.7(2)
C7 C21 C20 118.3(2)
C23 C22 C8 120.6(2)
C23 C22 H15 119.7
C8 C22 H15 119.7
C22 C23 C24 120.2(2)
C22 C23 H14 119.9
C24 C23 H14 119.9
C23 C24 C10 119.1(2)
C23 C24 H13 120.4
C10 C24 H13 120.4

loop_
_geom_bond_atom_site_label_1
_geom_bond_atom_site_label_2
_geom_bond_distance
F1 C11 1.345(4)
F2 C11 1.329(3)
F3 C11 1.323(3)
O1 C20 1.217(3)
O2 C21 1.217(3)
C1 C2 1.506(4)
C1 H9 0.9800
C1 H1 0.9800
C1 H10 0.9800
C2 C18 1.390(4)
C2 C3 1.395(4)
C3 C4 1.385(4)
C3 H11 0.9500
C4 C5 1.388(4)
C4 H12 0.9500
C5 C19 1.410(3)
C5 C6 1.479(3)
C6 C7 1.350(4)
C6 C12 1.495(3)
C7 C21 1.473(3)
C7 C8 1.494(3)
C8 C22 1.388(4)
C8 C9 1.390(3)
C9 C10 1.386(4)
C9 H2 0.9500
C10 C24 1.392(4)
C10 C11 1.486(4)
C12 C13 1.384(4)
C12 C17 1.399(3)
C13 C14 1.387(4)
C13 H7 0.9500
C14 C15 1.378(4)
C14 H6 0.9500
C15 C16 1.379(4)
C15 H5 0.9500
C16 C17 1.383(4)
C16 H3 0.9500
C17 H4 0.9500
C18 C19 1.388(3)
C18 H8 0.9500
C19 C20 1.477(4)
C20 C21 1.537(3)
C22 C23 1.386(4)
C22 H15 0.9500
C23 C24 1.387(4)
C23 H14 0.9500
C24 H13 0.9500
